data_7128459
loop_
_publ_author_name
'Metzelaars, Marvin'
'Sanz, Sergio'
'Rawson, Jeff'
'Hartmann, Rudolf'
'Schneider, Claus M.'
'K\"ogerler, Paul'

_publ_section_title
;
 Fusing pyrene and ferrocene into a chiral, redox-active triangle.
;
_journal_issue 54
_journal_name_full 'Chemical communications (Cambridge, England)'
_journal_page_first 6660
_journal_page_last 6663
_journal_paper_doi 10.1039/d1cc02191e
_journal_volume 57
_journal_year 2021
_chemical_formula_moiety 'C26 H18 Fe'
_chemical_formula_sum 'C26 H18 Fe'
_chemical_formula_weight 386.25
_chemical_name_systematic 2-pyrenylferrocene
_space_group_crystal_system orthorhombic
_space_group_IT_number 61
_space_group_name_Hall '-P 2ac 2ab'
_space_group_name_H-M_alt 'P b c a'
_atom_sites_solution_hydrogens geom
_atom_sites_solution_primary dual
_audit_creation_date 2021-04-08
_audit_creation_method
;
Olex2 1.3
(compiled 2020.11.12 svn.r5f609507 for OlexSys, GUI svn.r6272)
;
_audit_update_record
;
2021-04-09 deposited with the CCDC.	2021-06-07 downloaded from the CCDC.
;
_cell_angle_alpha 90
_cell_angle_beta 90
_cell_angle_gamma 90
_cell_formula_units_Z 8
_cell_length_a 15.6043(2)
_cell_length_b 10.3677(2)
_cell_length_c 21.3194(5)
_cell_measurement_reflns_used 4960
_cell_measurement_temperature 100.05(10)
_cell_measurement_theta_max 27.7930
_cell_measurement_theta_min 3.7730
_cell_volume 3449.07(11)
_computing_cell_refinement 'CrysAlisPro 1.171.38.46 (Rigaku OD, 2015)'
_computing_data_collection 'CrysAlisPro 1.171.38.46 (Rigaku OD, 2015)'
_computing_data_reduction 'CrysAlisPro 1.171.40.53 (Rigaku OD, 2019)'
_computing_molecular_graphics 'Olex2 1.3 (Dolomanov et al., 2009)'
_computing_publication_material 'Olex2 1.3 (Dolomanov et al., 2009)'
_computing_structure_refinement 'SHELXL 2018/3 (Sheldrick, 2018)'
_computing_structure_solution 'SHELXT 2018/2 (Sheldrick, 2018)'
_diffrn_ambient_environment N~2~
_diffrn_ambient_temperature 100.05(10)
_diffrn_detector 'CCD plate'
_diffrn_detector_area_resol_mean 10.4623
_diffrn_detector_type Atlas
_diffrn_measured_fraction_theta_full 0.998
_diffrn_measured_fraction_theta_max 0.919
_diffrn_measurement_details
;
List of Runs (angles in degrees, time in seconds):

  # Type    Start    End  Width  t~exp~   \w     \q     \k     \f   Frames
#--------------------------------------------------------------------------
  1  \w    -43.00  99.00   0.50   10.00    --   14.52  19.00-150.00  284
  2  \w    -20.00  59.00   0.50   10.00    --   14.52 -99.00-180.00  158
  3  \w    -18.00  21.00   0.50   10.00    --   14.52  57.00 -30.00   78
;
_diffrn_measurement_device 'four-circle diffractometer'
_diffrn_measurement_device_type 'SuperNova, Dual, Cu at home/near, Atlas'
_diffrn_measurement_method '\w scans'
_diffrn_orient_matrix_type 'CrysAlisPro convention (1999,Acta A55,543-557)'
_diffrn_orient_matrix_UB_11 -0.0451429000
_diffrn_orient_matrix_UB_12 -0.0017907000
_diffrn_orient_matrix_UB_13 -0.0038512000
_diffrn_orient_matrix_UB_21 -0.0053228000
_diffrn_orient_matrix_UB_22 0.0080858000
_diffrn_orient_matrix_UB_23 0.0328172000
_diffrn_orient_matrix_UB_31 -0.0005586000
_diffrn_orient_matrix_UB_32 0.0678848000
_diffrn_orient_matrix_UB_33 -0.0039732000
_diffrn_radiation_monochromator mirror
_diffrn_radiation_probe x-ray
_diffrn_radiation_type 'Mo K\a'
_diffrn_radiation_wavelength 0.71073
_diffrn_reflns_av_R_equivalents 0.0545
_diffrn_reflns_av_unetI/netI 0.0545
_diffrn_reflns_Laue_measured_fraction_full 0.998
_diffrn_reflns_Laue_measured_fraction_max 0.919
_diffrn_reflns_limit_h_max 21
_diffrn_reflns_limit_h_min -19
_diffrn_reflns_limit_k_max 13
_diffrn_reflns_limit_k_min -13
_diffrn_reflns_limit_l_max 28
_diffrn_reflns_limit_l_min -28
_diffrn_reflns_number 20092
_diffrn_reflns_point_group_measured_fraction_full 0.998
_diffrn_reflns_point_group_measured_fraction_max 0.919
_diffrn_reflns_theta_full 25.242
_diffrn_reflns_theta_max 29.178
_diffrn_reflns_theta_min 3.268
_diffrn_source 'micro-focus sealed X-ray tube'
_diffrn_source_type 'SuperNova (Mo) X-ray Source'
_diffrn_standards_number 0
_exptl_absorpt_coefficient_mu 0.881
_exptl_absorpt_correction_T_max 1.000
_exptl_absorpt_correction_T_min 0.657
_exptl_absorpt_correction_type gaussian
_exptl_absorpt_process_details
;
CrysAlisPro 1.171.40.53 (Rigaku Oxford Diffraction, 2019)
Numerical absorption correction based on gaussian integration over
			a multifaceted crystal model
;
_exptl_crystal_colour 'clear yellowish orange'
_exptl_crystal_colour_lustre clear
_exptl_crystal_colour_modifier yellowish
_exptl_crystal_colour_primary orange
_exptl_crystal_density_diffrn 1.488
_exptl_crystal_description block
_exptl_crystal_F_000 1600
_exptl_crystal_recrystallization_method 'Crystals grown by slow evaporation from chloroform'
_exptl_crystal_size_max 0.537
_exptl_crystal_size_mid 0.304
_exptl_crystal_size_min 0.079
_refine_diff_density_max 0.347
_refine_diff_density_min -0.453
_refine_diff_density_rms 0.076
_refine_ls_extinction_method none
_refine_ls_goodness_of_fit_ref 1.053
_refine_ls_hydrogen_treatment constr
_refine_ls_matrix_type full
_refine_ls_number_parameters 244
_refine_ls_number_reflns 4282
_refine_ls_number_restraints 0
_refine_ls_restrained_S_all 1.053
_refine_ls_R_factor_all 0.0776
_refine_ls_R_factor_gt 0.0440
_refine_ls_shift/su_max 0.002
_refine_ls_shift/su_mean 0.000
_refine_ls_structure_factor_coef Fsqd
_refine_ls_weighting_details 'w=1/[\s^2^(Fo^2^)+(0.0297P)^2^+2.3535P] where P=(Fo^2^+2Fc^2^)/3'
_refine_ls_weighting_scheme calc
_refine_ls_wR_factor_gt 0.0821
_refine_ls_wR_factor_ref 0.0967
_reflns_Friedel_coverage 0.000
_reflns_number_gt 3049
_reflns_number_total 4282
_reflns_threshold_expression 'I > 2\s(I)'
_cod_data_source_file d1cc02191e6.cif
_cod_data_source_block exp_4114_abs
_cod_depositor_comments 'Adding full bibliography for 7128459--7128462.cif.'
_cod_database_code 7128459
_shelx_space_group_comment
;
The symmetry employed for this shelxl refinement is uniquely defined
by the following loop, which should always be used as a source of
symmetry information in preference to the above space-group names.
They are only intended as comments.
;
_olex2_refinement_description
;
1. Fixed Uiso
 At 1.2 times of:
  All C(H) groups
2.a Aromatic/amide H refined with riding coordinates:
 C11(H11), C12(H12), C13(H13), C14(H14), C15(H15), C22(H22), C23(H23),
 C24(H24), C25(H25), C31(H31), C33(H33), C34(H34), C35(H35), C36(H36), C37(H37),
  C38(H38), C39(H39), C40(H40)
;

loop_
_space_group_symop_operation_xyz
'x, y, z'
'-x+1/2, -y, z+1/2'
'-x, y+1/2, -z+1/2'
'x+1/2, -y+1/2, -z'
'-x, -y, -z'
'x-1/2, y, -z-1/2'
'x, -y-1/2, z-1/2'
'-x-1/2, y-1/2, z'

loop_
_atom_site_label
_atom_site_type_symbol
_atom_site_fract_x
_atom_site_fract_y
_atom_site_fract_z
_atom_site_U_iso_or_equiv
_atom_site_adp_type
_atom_site_occupancy
_atom_site_site_symmetry_order
_atom_site_calc_flag
_atom_site_refinement_flags_posn
_atom_site_refinement_flags_adp
_atom_site_refinement_flags_occupancy
_atom_site_disorder_assembly
_atom_site_disorder_group
Fe01 Fe 0.61277(2) 0.51355(3) 0.71891(2) 0.01897(10) Uani 1 1 d . . . . .
C11 C 0.65299(15) 0.6998(2) 0.71085(11) 0.0215(5) Uani 1 1 d . . . . .
H11 H 0.626977 0.763918 0.686997 0.026 Uiso 1 1 calc R U . . .
C12 C 0.71783(15) 0.6138(2) 0.68960(13) 0.0280(6) Uani 1 1 d . . . . .
H12 H 0.741805 0.611986 0.649675 0.034 Uiso 1 1 calc R U . . .
C13 C 0.73933(16) 0.5313(2) 0.74034(15) 0.0329(7) Uani 1 1 d . . . . .
H13 H 0.779954 0.465713 0.739494 0.039 Uiso 1 1 calc R U . . .
C14 C 0.68813(17) 0.5663(2) 0.79251(12) 0.0295(6) Uani 1 1 d . . . . .
H14 H 0.689164 0.527408 0.831807 0.035 Uiso 1 1 calc R U . . .
C15 C 0.63475(16) 0.6714(2) 0.77434(11) 0.0230(5) Uani 1 1 d . . . . .
H15 H 0.595129 0.713686 0.799635 0.028 Uiso 1 1 calc R U . . .
C21 C 0.50947(14) 0.4905(2) 0.66060(11) 0.0199(5) Uani 1 1 d . . . . .
C22 C 0.57457(15) 0.3971(2) 0.64683(12) 0.0234(5) Uani 1 1 d . . . . .
H22 H 0.602087 0.386562 0.608479 0.028 Uiso 1 1 calc R U . . .
C23 C 0.58973(15) 0.3236(2) 0.70189(12) 0.0259(6) Uani 1 1 d . . . . .
H23 H 0.629124 0.256811 0.705774 0.031 Uiso 1 1 calc R U . . .
C24 C 0.53497(15) 0.3690(2) 0.74976(13) 0.0251(5) Uani 1 1 d . . . . .
H24 H 0.531751 0.337218 0.790480 0.030 Uiso 1 1 calc R U . . .
C25 C 0.48549(14) 0.4724(2) 0.72457(12) 0.0223(5) Uani 1 1 d . . . . .
H25 H 0.444474 0.519902 0.746182 0.027 Uiso 1 1 calc R U . . .
C31 C 0.52057(15) 0.6289(2) 0.56428(11) 0.0212(5) Uani 1 1 d . . . . .
H31 H 0.573259 0.590860 0.555715 0.025 Uiso 1 1 calc R U . . .
C32 C 0.47477(15) 0.5888(2) 0.61729(11) 0.0198(5) Uani 1 1 d . . . . .
C33 C 0.39535(14) 0.6454(2) 0.62906(11) 0.0194(5) Uani 1 1 d . . . . .
H33 H 0.364094 0.618674 0.663855 0.023 Uiso 1 1 calc R U . . .
C34 C 0.27988(15) 0.8008(2) 0.60238(11) 0.0208(5) Uani 1 1 d . . . . .
H34 H 0.247567 0.773689 0.636584 0.025 Uiso 1 1 calc R U . . .
C35 C 0.24934(15) 0.8956(2) 0.56506(11) 0.0207(5) Uani 1 1 d . . . . .
H35 H 0.196354 0.932190 0.574155 0.025 Uiso 1 1 calc R U . . .
C36 C 0.26775(16) 1.0428(2) 0.47414(11) 0.0233(5) Uani 1 1 d . . . . .
H36 H 0.215804 1.082567 0.483298 0.028 Uiso 1 1 calc R U . . .
C37 C 0.31557(16) 1.0849(2) 0.42343(11) 0.0264(6) Uani 1 1 d . . . . .
H37 H 0.295469 1.152461 0.398803 0.032 Uiso 1 1 calc R U . . .
C38 C 0.39339(16) 1.0268(2) 0.40905(11) 0.0248(5) Uani 1 1 d . . . . .
H38 H 0.424617 1.055677 0.374646 0.030 Uiso 1 1 calc R U . . .
C39 C 0.50717(15) 0.8662(2) 0.43391(11) 0.0232(5) Uani 1 1 d . . . . .
H39 H 0.540005 0.894249 0.400160 0.028 Uiso 1 1 calc R U . . .
C40 C 0.53733(15) 0.7706(2) 0.47075(11) 0.0229(5) Uani 1 1 d . . . . .
H40 H 0.590234 0.733894 0.461544 0.027 Uiso 1 1 calc R U . . .
C41 C 0.36127(14) 0.7409(2) 0.59025(11) 0.0182(5) Uani 1 1 d . . . . .
C42 C 0.29661(15) 0.9414(2) 0.51171(11) 0.0198(5) Uani 1 1 d . . . . .
C43 C 0.42544(15) 0.9257(2) 0.44556(11) 0.0214(5) Uani 1 1 d . . . . .
C44 C 0.48972(15) 0.7241(2) 0.52389(11) 0.0194(5) Uani 1 1 d . . . . .
C45 C 0.40880(15) 0.7819(2) 0.53698(11) 0.0189(5) Uani 1 1 d . . . . .
C46 C 0.37687(14) 0.8825(2) 0.49786(11) 0.0184(5) Uani 1 1 d . . . . .

loop_
_atom_site_aniso_label
_atom_site_aniso_U_11
_atom_site_aniso_U_22
_atom_site_aniso_U_33
_atom_site_aniso_U_23
_atom_site_aniso_U_13
_atom_site_aniso_U_12
Fe01 0.01298(17) 0.01830(17) 0.02562(19) -0.00060(13) -0.00273(15) -0.00055(13)
C11 0.0186(12) 0.0163(11) 0.0295(14) -0.0001(9) -0.0026(11) -0.0027(9)
C12 0.0171(12) 0.0261(12) 0.0407(15) -0.0068(11) 0.0057(12) -0.0048(10)
C13 0.0139(12) 0.0251(13) 0.0598(19) -0.0082(12) -0.0111(13) 0.0019(10)
C14 0.0294(14) 0.0244(12) 0.0347(15) 0.0016(11) -0.0171(13) -0.0005(11)
C15 0.0227(13) 0.0197(11) 0.0268(13) -0.0024(10) -0.0039(11) -0.0009(9)
C21 0.0130(11) 0.0210(11) 0.0258(12) -0.0017(9) -0.0028(10) -0.0021(9)
C22 0.0186(12) 0.0211(11) 0.0306(14) -0.0075(10) -0.0012(11) -0.0028(10)
C23 0.0170(12) 0.0172(11) 0.0435(16) -0.0011(10) -0.0042(12) -0.0013(9)
C24 0.0180(12) 0.0238(12) 0.0337(14) 0.0060(11) -0.0036(12) -0.0044(10)
C25 0.0125(11) 0.0243(11) 0.0299(13) 0.0005(10) -0.0014(11) -0.0013(9)
C31 0.0130(11) 0.0239(12) 0.0267(13) -0.0068(10) -0.0031(11) 0.0005(9)
C32 0.0166(11) 0.0188(11) 0.0241(13) -0.0041(9) -0.0048(10) -0.0036(9)
C33 0.0159(12) 0.0208(11) 0.0214(12) -0.0026(9) -0.0004(10) -0.0046(9)
C34 0.0172(12) 0.0236(12) 0.0217(12) -0.0022(9) 0.0007(10) -0.0031(10)
C35 0.0153(11) 0.0230(11) 0.0240(12) -0.0065(10) -0.0001(11) 0.0008(9)
C36 0.0194(12) 0.0265(12) 0.0241(13) -0.0037(10) -0.0027(11) 0.0014(10)
C37 0.0288(14) 0.0259(12) 0.0245(13) 0.0017(10) -0.0056(12) 0.0013(11)
C38 0.0253(13) 0.0294(12) 0.0198(12) -0.0004(10) 0.0010(11) -0.0043(11)
C39 0.0206(12) 0.0305(13) 0.0186(12) -0.0042(10) 0.0053(11) -0.0052(10)
C40 0.0168(12) 0.0292(13) 0.0227(13) -0.0066(10) 0.0030(11) -0.0012(10)
C41 0.0146(11) 0.0196(11) 0.0206(12) -0.0043(9) -0.0018(10) -0.0028(9)
C42 0.0183(12) 0.0206(11) 0.0206(12) -0.0057(9) -0.0033(10) -0.0019(9)
C43 0.0202(12) 0.0242(12) 0.0197(12) -0.0057(10) -0.0010(10) -0.0054(10)
C44 0.0161(11) 0.0220(11) 0.0201(12) -0.0051(9) -0.0018(10) -0.0035(9)
C45 0.0167(11) 0.0207(11) 0.0195(12) -0.0038(9) -0.0016(10) -0.0038(9)
C46 0.0162(11) 0.0196(11) 0.0195(12) -0.0057(9) -0.0028(10) -0.0034(9)

loop_
_atom_type_symbol
_atom_type_description
_atom_type_scat_dispersion_real
_atom_type_scat_dispersion_imag
_atom_type_scat_source
C C 0.0033 0.0016 'International Tables Vol C Tables 4.2.6.8 and 6.1.1.4'
H H 0.0000 0.0000 'International Tables Vol C Tables 4.2.6.8 and 6.1.1.4'
Fe Fe 0.3463 0.8444 'International Tables Vol C Tables 4.2.6.8 and 6.1.1.4'

loop_
_exptl_crystal_face_index_h
_exptl_crystal_face_index_k
_exptl_crystal_face_index_l
_exptl_crystal_face_perp_dist
13 -12 2 0.2464
22 0 -2 0.1212
17 9 -4 0.1344
-1 1 -30 0.0176
1 0 30 0.0364
9 -12 -10 0.2447
-19 1 14 0.1393
-16 9 9 0.1393
-14 -9 13 0.2255

loop_
_geom_angle_atom_site_label_1
_geom_angle_atom_site_label_2
_geom_angle_atom_site_label_3
_geom_angle
_geom_angle_site_symmetry_1
_geom_angle_site_symmetry_3
_geom_angle_publ_flag
C11 Fe01 C12 40.85(9) . . ?
C11 Fe01 C15 40.50(9) . . ?
C11 Fe01 C21 107.54(9) . . ?
C11 Fe01 C22 125.89(10) . . ?
C12 Fe01 C15 68.57(10) . . ?
C12 Fe01 C21 120.38(10) . . ?
C12 Fe01 C22 107.77(10) . . ?
C13 Fe01 C11 68.55(10) . . ?
C13 Fe01 C12 40.77(11) . . ?
C13 Fe01 C14 40.72(11) . . ?
C13 Fe01 C15 68.63(10) . . ?
C13 Fe01 C21 155.48(11) . . ?
C13 Fe01 C22 120.36(10) . . ?
C13 Fe01 C24 124.90(10) . . ?
C14 Fe01 C11 68.44(10) . . ?
C14 Fe01 C12 68.58(11) . . ?
C14 Fe01 C15 40.86(9) . . ?
C14 Fe01 C21 162.39(10) . . ?
C14 Fe01 C22 155.10(10) . . ?
C14 Fe01 C24 107.03(11) . . ?
C15 Fe01 C21 125.08(9) . . ?
C22 Fe01 C15 162.78(9) . . ?
C22 Fe01 C21 41.02(9) . . ?
C23 Fe01 C11 163.07(10) . . ?
C23 Fe01 C12 125.51(10) . . ?
C23 Fe01 C13 107.40(10) . . ?
C23 Fe01 C14 119.98(10) . . ?
C23 Fe01 C15 155.00(10) . . ?
C23 Fe01 C21 68.91(9) . . ?
C23 Fe01 C22 40.74(10) . . ?
C23 Fe01 C24 40.58(10) . . ?
C23 Fe01 C25 68.59(9) . . ?
C24 Fe01 C11 155.17(10) . . ?
C24 Fe01 C12 162.32(9) . . ?
C24 Fe01 C15 120.08(10) . . ?
C24 Fe01 C21 69.00(10) . . ?
C24 Fe01 C22 68.57(10) . . ?
C25 Fe01 C11 120.29(9) . . ?
C25 Fe01 C12 155.47(10) . . ?
C25 Fe01 C13 162.29(11) . . ?
C25 Fe01 C14 125.06(11) . . ?
C25 Fe01 C15 107.28(10) . . ?
C25 Fe01 C21 40.88(9) . . ?
C25 Fe01 C22 68.65(10) . . ?
C25 Fe01 C24 40.98(9) . . ?
Fe01 C11 H11 126.1 . . ?
C12 C11 Fe01 69.63(13) . . ?
C12 C11 H11 125.7 . . ?
C15 C11 Fe01 70.13(13) . . ?
C15 C11 H11 125.7 . . ?
C15 C11 C12 108.5(2) . . ?
Fe01 C12 H12 126.4 . . ?
C11 C12 Fe01 69.52(13) . . ?
C11 C12 H12 126.2 . . ?
C13 C12 Fe01 69.47(14) . . ?
C13 C12 C11 107.6(2) . . ?
C13 C12 H12 126.2 . . ?
Fe01 C13 H13 126.2 . . ?
C12 C13 Fe01 69.76(14) . . ?
C12 C13 H13 125.9 . . ?
C14 C13 Fe01 69.65(14) . . ?
C14 C13 C12 108.1(2) . . ?
C14 C13 H13 125.9 . . ?
Fe01 C14 H14 126.0 . . ?
C13 C14 Fe01 69.63(14) . . ?
C13 C14 H14 125.9 . . ?
C13 C14 C15 108.2(2) . . ?
C15 C14 Fe01 70.03(14) . . ?
C15 C14 H14 125.9 . . ?
Fe01 C15 H15 126.9 . . ?
C11 C15 Fe01 69.37(13) . . ?
C11 C15 C14 107.6(2) . . ?
C11 C15 H15 126.2 . . ?
C14 C15 Fe01 69.11(13) . . ?
C14 C15 H15 126.2 . . ?
C22 C21 Fe01 69.24(13) . . ?
C22 C21 C32 126.7(2) . . ?
C25 C21 Fe01 69.02(13) . . ?
C25 C21 C22 107.0(2) . . ?
C25 C21 C32 126.3(2) . . ?
C32 C21 Fe01 125.94(15) . . ?
Fe01 C22 H22 126.6 . . ?
C21 C22 Fe01 69.74(13) . . ?
C21 C22 H22 125.9 . . ?
C23 C22 Fe01 69.30(14) . . ?
C23 C22 C21 108.1(2) . . ?
C23 C22 H22 125.9 . . ?
Fe01 C23 H23 126.1 . . ?
C22 C23 Fe01 69.96(13) . . ?
C22 C23 H23 125.7 . . ?
C24 C23 Fe01 69.84(13) . . ?
C24 C23 C22 108.5(2) . . ?
C24 C23 H23 125.7 . . ?
Fe01 C24 H24 126.5 . . ?
C23 C24 Fe01 69.58(13) . . ?
C23 C24 H24 126.1 . . ?
C23 C24 C25 107.8(2) . . ?
C25 C24 Fe01 69.42(13) . . ?
C25 C24 H24 126.1 . . ?
Fe01 C25 H25 126.1 . . ?
C21 C25 Fe01 70.10(13) . . ?
C21 C25 H25 125.7 . . ?
C24 C25 Fe01 69.60(13) . . ?
C24 C25 C21 108.5(2) . . ?
C24 C25 H25 125.7 . . ?
C32 C31 H31 118.9 . . ?
C44 C31 H31 118.9 . . ?
C44 C31 C32 122.1(2) . . ?
C31 C32 C21 121.5(2) . . ?
C33 C32 C21 120.2(2) . . ?
C33 C32 C31 118.3(2) . . ?
C32 C33 H33 119.0 . . ?
C32 C33 C41 122.1(2) . . ?
C41 C33 H33 119.0 . . ?
C35 C34 H34 119.3 . . ?
C35 C34 C41 121.3(2) . . ?
C41 C34 H34 119.3 . . ?
C34 C35 H35 119.2 . . ?
C34 C35 C42 121.7(2) . . ?
C42 C35 H35 119.2 . . ?
C37 C36 H36 119.6 . . ?
C37 C36 C42 120.8(2) . . ?
C42 C36 H36 119.6 . . ?
C36 C37 H37 119.8 . . ?
C36 C37 C38 120.5(2) . . ?
C38 C37 H37 119.8 . . ?
C37 C38 H38 119.5 . . ?
C37 C38 C43 121.0(2) . . ?
C43 C38 H38 119.5 . . ?
C40 C39 H39 119.2 . . ?
C40 C39 C43 121.6(2) . . ?
C43 C39 H39 119.2 . . ?
C39 C40 H40 119.2 . . ?
C39 C40 C44 121.6(2) . . ?
C44 C40 H40 119.2 . . ?
C33 C41 C34 122.4(2) . . ?
C33 C41 C45 119.1(2) . . ?
C45 C41 C34 118.4(2) . . ?
C36 C42 C35 122.5(2) . . ?
C36 C42 C46 119.2(2) . . ?
C46 C42 C35 118.3(2) . . ?
C38 C43 C39 122.9(2) . . ?
C38 C43 C46 118.8(2) . . ?
C46 C43 C39 118.2(2) . . ?
C31 C44 C40 123.0(2) . . ?
C31 C44 C45 118.8(2) . . ?
C45 C44 C40 118.1(2) . . ?
C41 C45 C44 119.6(2) . . ?
C41 C45 C46 120.2(2) . . ?
C44 C45 C46 120.2(2) . . ?
C42 C46 C45 120.0(2) . . ?
C43 C46 C42 119.8(2) . . ?
C43 C46 C45 120.2(2) . . ?

loop_
_geom_bond_atom_site_label_1
_geom_bond_atom_site_label_2
_geom_bond_distance
_geom_bond_site_symmetry_2
_geom_bond_publ_flag
Fe01 C11 2.038(2) . ?
Fe01 C12 2.039(2) . ?
Fe01 C13 2.035(2) . ?
Fe01 C14 2.036(2) . ?
Fe01 C15 2.048(2) . ?
Fe01 C21 2.049(2) . ?
Fe01 C22 2.043(2) . ?
Fe01 C23 2.034(2) . ?
Fe01 C24 2.037(2) . ?
Fe01 C25 2.035(2) . ?
C11 H11 0.9300 . ?
C11 C12 1.423(3) . ?
C11 C15 1.414(3) . ?
C12 H12 0.9300 . ?
C12 C13 1.419(4) . ?
C13 H13 0.9300 . ?
C13 C14 1.416(4) . ?
C14 H14 0.9300 . ?
C14 C15 1.426(3) . ?
C15 H15 0.9300 . ?
C21 C22 1.434(3) . ?
C21 C25 1.427(3) . ?
C21 C32 1.478(3) . ?
C22 H22 0.9300 . ?
C22 C23 1.419(3) . ?
C23 H23 0.9300 . ?
C23 C24 1.412(3) . ?
C24 H24 0.9300 . ?
C24 C25 1.426(3) . ?
C25 H25 0.9300 . ?
C31 H31 0.9300 . ?
C31 C32 1.400(3) . ?
C31 C44 1.396(3) . ?
C32 C33 1.394(3) . ?
C33 H33 0.9300 . ?
C33 C41 1.396(3) . ?
C34 H34 0.9300 . ?
C34 C35 1.352(3) . ?
C34 C41 1.437(3) . ?
C35 H35 0.9300 . ?
C35 C42 1.436(3) . ?
C36 H36 0.9300 . ?
C36 C37 1.384(3) . ?
C36 C42 1.397(3) . ?
C37 H37 0.9300 . ?
C37 C38 1.390(3) . ?
C38 H38 0.9300 . ?
C38 C43 1.398(3) . ?
C39 H39 0.9300 . ?
C39 C40 1.349(3) . ?
C39 C43 1.438(3) . ?
C40 H40 0.9300 . ?
C40 C44 1.438(3) . ?
C41 C45 1.421(3) . ?
C42 C46 1.424(3) . ?
C43 C46 1.421(3) . ?
C44 C45 1.425(3) . ?
C45 C46 1.426(3) . ?

loop_
_geom_torsion_atom_site_label_1
_geom_torsion_atom_site_label_2
_geom_torsion_atom_site_label_3
_geom_torsion_atom_site_label_4
_geom_torsion
_geom_torsion_site_symmetry_1
_geom_torsion_site_symmetry_2
_geom_torsion_site_symmetry_3
_geom_torsion_site_symmetry_4
_geom_torsion_publ_flag
Fe01 C11 C12 C13 -59.23(16) . . . . ?
Fe01 C11 C15 C14 58.76(16) . . . . ?
Fe01 C12 C13 C14 -59.30(17) . . . . ?
Fe01 C13 C14 C15 -59.64(17) . . . . ?
Fe01 C14 C15 C11 -58.92(16) . . . . ?
Fe01 C21 C22 C23 58.83(16) . . . . ?
Fe01 C21 C25 C24 -59.19(15) . . . . ?
Fe01 C21 C32 C31 68.5(3) . . . . ?
Fe01 C21 C32 C33 -110.5(2) . . . . ?
Fe01 C22 C23 C24 59.38(16) . . . . ?
Fe01 C23 C24 C25 59.10(15) . . . . ?
Fe01 C24 C25 C21 59.50(16) . . . . ?
C11 C12 C13 Fe01 59.26(16) . . . . ?
C11 C12 C13 C14 0.0(3) . . . . ?
C12 C11 C15 Fe01 -59.25(16) . . . . ?
C12 C11 C15 C14 -0.5(3) . . . . ?
C12 C13 C14 Fe01 59.37(17) . . . . ?
C12 C13 C14 C15 -0.3(3) . . . . ?
C13 C14 C15 Fe01 59.39(17) . . . . ?
C13 C14 C15 C11 0.5(3) . . . . ?
C15 C11 C12 Fe01 59.56(16) . . . . ?
C15 C11 C12 C13 0.3(3) . . . . ?
C21 C22 C23 Fe01 -59.11(15) . . . . ?
C21 C22 C23 C24 0.3(3) . . . . ?
C21 C32 C33 C41 178.3(2) . . . . ?
C22 C21 C25 Fe01 59.06(15) . . . . ?
C22 C21 C25 C24 -0.1(2) . . . . ?
C22 C21 C32 C31 -21.1(3) . . . . ?
C22 C21 C32 C33 159.8(2) . . . . ?
C22 C23 C24 Fe01 -59.46(16) . . . . ?
C22 C23 C24 C25 -0.4(3) . . . . ?
C23 C24 C25 Fe01 -59.20(16) . . . . ?
C23 C24 C25 C21 0.3(3) . . . . ?
C25 C21 C22 Fe01 -58.92(15) . . . . ?
C25 C21 C22 C23 -0.1(2) . . . . ?
C25 C21 C32 C31 157.6(2) . . . . ?
C25 C21 C32 C33 -21.5(3) . . . . ?
C31 C32 C33 C41 -0.8(3) . . . . ?
C31 C44 C45 C41 -0.4(3) . . . . ?
C31 C44 C45 C46 177.8(2) . . . . ?
C32 C21 C22 Fe01 120.0(2) . . . . ?
C32 C21 C22 C23 178.9(2) . . . . ?
C32 C21 C25 Fe01 -119.9(2) . . . . ?
C32 C21 C25 C24 -179.1(2) . . . . ?
C32 C31 C44 C40 177.3(2) . . . . ?
C32 C31 C44 C45 -0.3(3) . . . . ?
C32 C33 C41 C34 -179.3(2) . . . . ?
C32 C33 C41 C45 0.1(3) . . . . ?
C33 C41 C45 C44 0.5(3) . . . . ?
C33 C41 C45 C46 -177.7(2) . . . . ?
C34 C35 C42 C36 -177.3(2) . . . . ?
C34 C35 C42 C46 1.2(3) . . . . ?
C34 C41 C45 C44 180.0(2) . . . . ?
C34 C41 C45 C46 1.7(3) . . . . ?
C35 C34 C41 C33 178.1(2) . . . . ?
C35 C34 C41 C45 -1.3(3) . . . . ?
C35 C42 C46 C43 -179.8(2) . . . . ?
C35 C42 C46 C45 -0.7(3) . . . . ?
C36 C37 C38 C43 -0.5(4) . . . . ?
C36 C42 C46 C43 -1.3(3) . . . . ?
C36 C42 C46 C45 177.8(2) . . . . ?
C37 C36 C42 C35 179.4(2) . . . . ?
C37 C36 C42 C46 1.0(3) . . . . ?
C37 C38 C43 C39 -177.5(2) . . . . ?
C37 C38 C43 C46 0.2(3) . . . . ?
C38 C43 C46 C42 0.7(3) . . . . ?
C38 C43 C46 C45 -178.4(2) . . . . ?
C39 C40 C44 C31 -177.5(2) . . . . ?
C39 C40 C44 C45 0.1(3) . . . . ?
C39 C43 C46 C42 178.5(2) . . . . ?
C39 C43 C46 C45 -0.6(3) . . . . ?
C40 C39 C43 C38 178.5(2) . . . . ?
C40 C39 C43 C46 0.8(3) . . . . ?
C40 C44 C45 C41 -178.1(2) . . . . ?
C40 C44 C45 C46 0.2(3) . . . . ?
C41 C34 C35 C42 -0.1(3) . . . . ?
C41 C45 C46 C42 -0.7(3) . . . . ?
C41 C45 C46 C43 178.3(2) . . . . ?
C42 C36 C37 C38 -0.1(4) . . . . ?
C43 C39 C40 C44 -0.6(3) . . . . ?
C44 C31 C32 C21 -178.2(2) . . . . ?
C44 C31 C32 C33 0.9(3) . . . . ?
C44 C45 C46 C42 -179.0(2) . . . . ?
C44 C45 C46 C43 0.1(3) . . . . ?
